data_5000382
_chemical_formula_sum 'C34.25 H35.5 Cl2.5 O6 P S3'
_space_group_IT_number 15
_symmetry_cell_setting monoclinic
_symmetry_space_group_name_Hall '-C 2yc'
_symmetry_space_group_name_H-M 'C 1 2/c 1'
_cell_angle_alpha 90
_cell_angle_beta 133.514(7)
_cell_angle_gamma 90
_cell_formula_units_Z 16
_cell_length_a 42.327(3)
_cell_length_b 15.1092(15)
_cell_length_c 30.136(4)
_cod_original_sg_symbol_H-M 'C 2/c'
_cod_original_formula_sum 'C34.25 H35.5 Cl2.5 O6 P1 S3'
_cod_database_code 5000382

loop_
_symmetry_equiv_pos_site_id
_symmetry_equiv_pos_as_xyz
1 x,y,z
2 1/2+x,1/2+y,z
3 x,-y,1/2+z
4 1/2+x,1/2-y,1/2+z
5 -x,-y,-z
6 -1/2-x,-1/2-y,-z
7 -x,y,-1/2-z
8 -1/2-x,-1/2+y,-1/2-z

loop_
_atom_site_label
_atom_site_type_symbol
_atom_site_fract_x
_atom_site_fract_y
_atom_site_fract_z
P1 P 0.21513(3) 0.09196(6) 0.35968(4)
S1 S 0.13766(3) 0.28210(7) 0.32332(4)
S2 S 0.23510(3) 0.04549(7) 0.50585(4)
S3 S 0.11227(3) -0.05818(7) 0.27488(4)
O1 O 0.14256(10) 0.3778(2) 0.32674(14)
O2 O 0.16454(8) 0.2380(2) 0.38071(12)
O3 O 0.26782(9) -0.0063(2) 0.55985(12)
O4 O 0.20282(9) -0.0034(2) 0.45146(13)
O5 O 0.08405(8) -0.0976(2) 0.21441(11)
O6 O 0.10891(8) 0.0354(2) 0.27590(12)
C1 C 0.08127(13) 0.1704(3) 0.3484(2)
C2 C 0.11453(13) 0.1654(3) 0.4111(2)
H1 H 0.12643(13) 0.2180(3) 0.4341(2)
C3 C 0.13085(12) 0.0851(3) 0.4411(2)
C4 C 0.11222(13) 0.0089(3) 0.4072(2)
H2 H 0.12232(13) -0.0463(3) 0.4271(2)
C5 C 0.07835(13) 0.0121(3) 0.3432(2)
C6 C 0.06301(12) 0.0930(3) 0.3155(2)
H3 H 0.03938(12) 0.0959(3) 0.2728(2)
C7 C 0.06890(14) 0.2577(3) 0.3154(2)
H4 H 0.08385(14) 0.3060(3) 0.3453(2)
H5 H 0.03745(14) 0.2670(3) 0.2880(2)
C8 C 0.08150(11) 0.2588(3) 0.2779(2)
H6 H 0.06394(11) 0.3036(3) 0.2457(2)
H7 H 0.07456(11) 0.2012(3) 0.2581(2)
C9 C 0.14551(11) 0.2377(2) 0.27655(15)
H8 H 0.14145(11) 0.1734(2) 0.27336(15)
H9 H 0.12378(11) 0.2627(2) 0.23528(15)
C10 C 0.19073(11) 0.2589(2) 0.30339(14)
C11 C 0.22573(10) 0.1989(2) 0.34287(14)
C12 C 0.26696(11) 0.2243(2) 0.3670(2)
H10 H 0.29070(11) 0.1856(2) 0.3933(2)
C13 C 0.27317(13) 0.3053(3) 0.3527(2)
H11 H 0.30100(13) 0.3210(3) 0.3692(2)
C14 C 0.23888(14) 0.3631(3) 0.3143(2)
H12 H 0.24325(14) 0.4182(3) 0.3048(2)
C15 C 0.19788(13) 0.3396(3) 0.2899(2)
H13 H 0.17453(13) 0.3792(3) 0.2638(2)
C16 C 0.17177(13) 0.0811(4) 0.5085(2)
H14 H 0.17786(13) 0.0194(4) 0.5222(2)
H15 H 0.16712(13) 0.1140(4) 0.5316(2)
C17 C 0.21145(13) 0.1203(3) 0.5222(2)
H16 H 0.23365(13) 0.1370(3) 0.5655(2)
H17 H 0.20236(13) 0.1742(3) 0.4979(2)
C18 C 0.26132(11) 0.1228(2) 0.4951(2)
H18 H 0.23920(11) 0.1599(2) 0.4594(2)
H19 H 0.28032(11) 0.1615(2) 0.5309(2)
C19 C 0.28787(10) 0.0773(2) 0.48568(14)
C20 C 0.27112(10) 0.0561(2) 0.42737(14)
C21 C 0.29719(11) 0.0080(2) 0.4236(2)
H20 H 0.28607(11) -0.0076(2) 0.3849(2)
C22 C 0.33880(12) -0.0174(3) 0.4750(2)
H21 H 0.35562(12) -0.0507(3) 0.4712(2)
C23 C 0.35571(11) 0.0061(3) 0.5320(2)
H22 H 0.38446(11) -0.0094(3) 0.5672(2)
C24 C 0.33040(11) 0.0524(2) 0.53728(15)
H23 H 0.34200(11) 0.0675(2) 0.57636(15)
C25 C 0.06453(14) -0.0731(3) 0.3071(2)
H24 H 0.03996(14) -0.0610(3) 0.2635(2)
H25 H 0.05483(14) -0.1159(3) 0.3201(2)
C26 C 0.10239(13) -0.1131(3) 0.3168(2)
H26 H 0.09597(13) -0.1756(3) 0.3047(2)
H27 H 0.12896(13) -0.1108(3) 0.3605(2)
C27 C 0.16744(11) -0.0894(2) 0.3177(2)
H28 H 0.18652(11) -0.0627(2) 0.3585(2)
H29 H 0.17028(11) -0.1539(2) 0.3226(2)
C28 C 0.18121(10) -0.0594(2) 0.2855(2)
C29 C 0.20215(10) 0.0223(2) 0.29841(14)
C30 C 0.21120(11) 0.0473(3) 0.26389(15)
H30 H 0.22545(11) 0.1014(3) 0.27248(15)
C31 C 0.19987(13) -0.0050(3) 0.2173(2)
H31 H 0.20575(13) 0.0137(3) 0.1938(2)
C32 C 0.17981(13) -0.0852(3) 0.2055(2)
H32 H 0.17218(13) -0.1218(3) 0.1741(2)
C33 C 0.17098(12) -0.1117(3) 0.2397(2)
H33 H 0.15763(12) -0.1669(3) 0.2316(2)
P2 P 0.11893(3) 0.59396(6) 0.15777(4)
S4 S 0.01232(3) 0.74579(7) 0.06332(4)
S5 S 0.04451(3) 0.39355(7) 0.12442(4)
S6 S 0.13319(3) 0.64342(6) 0.30002(4)
O7 O -0.01203(8) 0.7899(2) 0.00534(11)
O8 O 0.00774(9) 0.6526(2) 0.06039(12)
O9 O 0.05199(9) 0.2990(2) 0.12995(13)
O10 O 0.06887(8) 0.4395(2) 0.17975(12)
O11 O 0.16531(9) 0.6987(2) 0.35244(13)
O12 O 0.10119(9) 0.6897(2) 0.24473(12)
C34 C -0.02271(11) 0.6666(3) 0.1292(2)
C35 C -0.03501(11) 0.5833(3) 0.1044(2)
H34 H -0.05679(11) 0.5771(3) 0.0616(2)
C36 C -0.01636(11) 0.5078(3) 0.1404(2)
C37 C 0.01558(11) 0.5184(3) 0.2036(2)
H35 H 0.02830(11) 0.4679(3) 0.2287(2)
C38 C 0.02911(11) 0.6013(3) 0.2304(2)
C39 C 0.00928(11) 0.6746(3) 0.1926(2)
H36 H 0.01763(11) 0.7314(3) 0.2102(2)
C40 C -0.03871(11) 0.7487(3) 0.0899(2)
H37 H -0.05172(11) 0.7894(3) 0.0989(2)
H38 H -0.06135(11) 0.7321(3) 0.0466(2)
C41 C -0.00168(11) 0.7959(3) 0.1012(2)
H39 H 0.02413(11) 0.7967(3) 0.1453(2)
H40 H -0.01025(11) 0.8574(3) 0.0875(2)
C42 C 0.06863(10) 0.7743(2) 0.11250(15)
H41 H 0.07212(10) 0.8384(2) 0.11965(15)
H42 H 0.0854(1) 0.7447(2) 0.15207(15)
C43 C 0.08603(10) 0.7471(2) 0.08429(14)
C44 C 0.10855(10) 0.6673(2) 0.09949(14)
C45 C 0.12267(10) 0.6463(3) 0.07022(14)
H43 H 0.13734(10) 0.5926(3) 0.07937(14)
C46 C 0.11532(11) 0.7036(3) 0.02796(15)
H44 H 0.12526(11) 0.6889(3) 0.00899(15)
C47 C 0.09343(11) 0.7820(3) 0.0138(2)
H45 H 0.08853(11) 0.8210(3) -0.0147(2)
C48 C 0.07875(11) 0.8031(2) 0.0414(2)
H46 H 0.06353(11) 0.8564(2) 0.0311(2)
C49 C -0.02665(12) 0.4174(3) 0.1115(2)
H47 H -0.05800(12) 0.4062(3) 0.0837(2)
H48 H -0.01134(12) 0.3720(3) 0.1435(2)
C50 C -0.01286(11) 0.4111(3) 0.0759(2)
H49 H -0.02113(11) 0.4660(3) 0.0527(2)
H50 H -0.02870(11) 0.3623(3) 0.0465(2)
C51 C 0.05267(10) 0.4400(2) 0.07851(14)
H51 H 0.03182(10) 0.4137(2) 0.03755(14)
H52 H 0.04707(10) 0.5038(2) 0.07427(14)
C52 C 0.09873(10) 0.4242(2) 0.10616(14)
C53 C 0.13156(10) 0.4873(2) 0.14269(14)
C54 C 0.17306(10) 0.4665(2) 0.16653(15)
H53 H 0.19548(10) 0.5086(2) 0.19054(15)
C55 C 0.18181(11) 0.3860(2) 0.1557(2)
H54 H 0.21009(11) 0.3733(2) 0.1729(2)
C56 C 0.14936(12) 0.3242(3) 0.1198(2)
H55 H 0.15510(12) 0.2696(3) 0.1117(2)
C57 C 0.10786(12) 0.3433(2) 0.0956(2)
H56 H 0.08570(12) 0.3007(2) 0.0717(2)
C58 C 0.06774(11) 0.6112(3) 0.2989(2)
H57 H 0.06165(11) 0.5800(3) 0.3208(2)
H58 H 0.07202(11) 0.6740(3) 0.3100(2)
C59 C 0.10957(11) 0.5737(3) 0.3185(2)
H59 H 0.10292(11) 0.5162(3) 0.2987(2)
H60 H 0.13104(11) 0.5639(3) 0.3628(2)
C60 C 0.16038(10) 0.5644(2) 0.29182(14)
H61 H 0.17849(10) 0.5256(2) 0.32774(14)
H62 H 0.13876(10) 0.5276(2) 0.25565(14)
C61 C 0.18869(10) 0.6109(2) 0.28523(14)
C62 C 0.1743(1) 0.6298(2) 0.22806(14)
C63 C 0.20234(10) 0.6740(2) 0.22695(15)
H63 H 0.19284(10) 0.6881(2) 0.18897(15)
C64 C 0.24403(11) 0.6981(2) 0.2801(2)
H64 H 0.26270(11) 0.7275(2) 0.2783(2)
C65 C 0.25761(12) 0.6783(3) 0.3357(2)
H65 H 0.28581(12) 0.6944(3) 0.3721(2)
C66 C 0.23051(11) 0.6352(3) 0.3388(2)
H66 H 0.24022(11) 0.6222(3) 0.3770(2)

loop_
_atom_type_symbol
_atom_type_radius_bond
C 0.68
H 0.23
O 0.68
P 1.05
S 1.02
